data_7227245
loop_
_publ_author_name
'Szafra\'nski, Marek'

_publ_section_title
;
 Comment on &#x201C;1,4-Diazabicyclo[2.2.2]octane-based disalts showing
 non-centrosymmetric structures and phase transition behaviors&#x201D; by
 X.-B. Han, P. Hu, C. Shi and W. Zhang, CrystEngComm, 2016, 18, 1563
;
_journal_issue 1
_journal_name_full CrystEngComm
_journal_page_first 179
_journal_paper_doi 10.1039/C6CE01469K
_journal_volume 19
_journal_year 2017
_chemical_formula_moiety 'H2 O, C6 H14 N2, 2(B F4)'
_chemical_formula_sum 'C6 H16 B2 F8 N2 O'
_chemical_formula_weight 305.83
_chemical_name_common 'dabco ditetrafluoroborate monohydrate'
_space_group_crystal_system orthorhombic
_space_group_IT_number 29
_space_group_name_Hall 'P 2c -2ac'
_space_group_name_H-M_alt 'P c a 21'
_symmetry_space_group_name_Hall 'P 2c -2ac'
_symmetry_space_group_name_H-M 'P c a 21'
_atom_sites_solution_hydrogens mixed
_atom_sites_solution_primary direct
_atom_sites_solution_secondary difmap
_audit_creation_date 2016-08-29
_audit_creation_method
;
Olex2 1.2
(compiled 2016.02.19 svn.r3266 for OlexSys, GUI svn.r5155)
;
_audit_update_record
;
2016-09-01 deposited with the CCDC.
2016-11-23 downloaded from the CCDC.
;
_cell_angle_alpha 90
_cell_angle_beta 90
_cell_angle_gamma 90
_cell_formula_units_Z 4
_cell_length_a 13.1253(2)
_cell_length_b 7.86257(13)
_cell_length_c 11.71964(16)
_cell_measurement_reflns_used 14088
_cell_measurement_temperature 250.0(1)
_cell_measurement_theta_max 29.5180
_cell_measurement_theta_min 2.3520
_cell_volume 1209.45(3)
_computing_cell_refinement CrysAlisRED
_computing_data_collection CrysAlisCCD
_computing_data_reduction CrysAlisRED
_computing_molecular_graphics 'Olex2 (Dolomanov et al., 2009)'
_computing_publication_material 'Olex2 (Dolomanov et al., 2009)'
_computing_structure_refinement 'ShelXL (Sheldrick, 2015)'
_computing_structure_solution 'SHELXS-97 (Sheldrick, 1990)'
_diffrn_ambient_temperature 250.0(1)
_diffrn_measured_fraction_theta_full 1.000
_diffrn_measured_fraction_theta_max 0.970
_diffrn_measurement_device_type 'Xcalibur, Atlas, Gemini ultra'
_diffrn_measurement_method '\w scans'
_diffrn_radiation_monochromator graphite
_diffrn_radiation_source 'fine-focus sealed tube'
_diffrn_radiation_type MoK\a
_diffrn_radiation_wavelength 0.71073
_diffrn_reflns_av_R_equivalents 0.0227
_diffrn_reflns_av_unetI/netI 0.0109
_diffrn_reflns_Laue_measured_fraction_full 1.000
_diffrn_reflns_Laue_measured_fraction_max 0.970
_diffrn_reflns_limit_h_max 18
_diffrn_reflns_limit_h_min -18
_diffrn_reflns_limit_k_max 10
_diffrn_reflns_limit_k_min -11
_diffrn_reflns_limit_l_max 15
_diffrn_reflns_limit_l_min -16
_diffrn_reflns_number 29590
_diffrn_reflns_point_group_measured_fraction_full 1.000
_diffrn_reflns_point_group_measured_fraction_max 0.953
_diffrn_reflns_theta_full 25.242
_diffrn_reflns_theta_max 30.261
_diffrn_reflns_theta_min 2.590
_exptl_absorpt_coefficient_mu 0.190
_exptl_absorpt_correction_type none
_exptl_crystal_colour colourless
_exptl_crystal_density_diffrn 1.680
_exptl_crystal_description plate
_exptl_crystal_F_000 624
_exptl_crystal_size_max 0.58
_exptl_crystal_size_mid 0.22
_exptl_crystal_size_min 0.10
_refine_diff_density_max 0.253
_refine_diff_density_min -0.212
_refine_diff_density_rms 0.046
_refine_ls_abs_structure_details
;
 Flack x determined using 1354 quotients [(I+)-(I-)]/[(I+)+(I-)]
 (Parsons, Flack and Wagner, Acta Cryst. B69 (2013) 249-259).
;
_refine_ls_abs_structure_Flack 0.01(11)
_refine_ls_extinction_method none
_refine_ls_goodness_of_fit_ref 1.053
_refine_ls_hydrogen_treatment mixed
_refine_ls_matrix_type full
_refine_ls_number_parameters 212
_refine_ls_number_reflns 3449
_refine_ls_number_restraints 1
_refine_ls_restrained_S_all 1.052
_refine_ls_R_factor_all 0.0446
_refine_ls_R_factor_gt 0.0407
_refine_ls_shift/su_max 0.000
_refine_ls_shift/su_mean 0.000
_refine_ls_structure_factor_coef Fsqd
_refine_ls_weighting_details 'w=1/[\s^2^(Fo^2^)+(0.0621P)^2^+0.2400P] where P=(Fo^2^+2Fc^2^)/3'
_refine_ls_weighting_scheme calc
_refine_ls_wR_factor_gt 0.1101
_refine_ls_wR_factor_ref 0.1135
_reflns_Friedel_coverage 0.878
_reflns_Friedel_fraction_full 1.000
_reflns_Friedel_fraction_max 0.934
_reflns_number_gt 3186
_reflns_number_total 3449
_reflns_threshold_expression 'I > 2\s(I)'
_cod_data_source_file c6ce01469k2.cif
_cod_data_source_block D_2BF4_H2O_250
_cod_depositor_comments 'Adding full bibliography for 7227245--7227250.cif.'
_cod_database_code 7227245
_shelx_space_group_comment
;
The symmetry employed for this shelxl refinement is uniquely defined
by the following loop, which should always be used as a source of
symmetry information in preference to the above space-group names.
They are only intended as comments.
;
_olex2_refinement_description
;
1. Fixed Uiso
 At 1.2 times of:
  All B(H,H) groups, All C(H,H) groups, All N(H) groups
2. Others
 Sof(F5')=Sof(F6')=Sof(F7')=1-FVAR(1)
 Sof(F5)=Sof(F6)=Sof(F7)=FVAR(1)
3.a Secondary CH2 refined with riding coordinates:
 C1(H1A,H1B), C2(H2A,H2B), C3(H3A,H3B), C4(H4A,H4B), C5(H5A,H5B), C6(H6A,H6B)
;
_shelx_shelxl_version_number 2016/4
_olex2_submission_special_instructions 'No special instructions were received'

loop_
_space_group_symop_operation_xyz
'x, y, z'
'-x, -y, z+1/2'
'x+1/2, -y, z'
'-x+1/2, y, z+1/2'

loop_
_atom_site_label
_atom_site_type_symbol
_atom_site_fract_x
_atom_site_fract_y
_atom_site_fract_z
_atom_site_U_iso_or_equiv
_atom_site_adp_type
_atom_site_occupancy
_atom_site_site_symmetry_order
_atom_site_calc_flag
_atom_site_refinement_flags_posn
_atom_site_refinement_flags_occupancy
O1 O 0.9280(2) 0.9390(3) -0.01145(19) 0.0567(5) Uani 1 1 d . .
C1 C 0.8593(2) 0.5432(3) 0.7080(2) 0.0420(5) Uani 1 1 d . .
H1A H 0.888424 0.429849 0.708127 0.050 Uiso 1 1 calc R .
H1B H 0.785659 0.532694 0.709060 0.050 Uiso 1 1 calc R .
C2 C 0.8949(3) 0.6403(4) 0.8119(2) 0.0513(7) Uani 1 1 d . .
H2A H 0.836770 0.673860 0.857794 0.062 Uiso 1 1 calc R .
H2B H 0.938698 0.568746 0.858174 0.062 Uiso 1 1 calc R .
C3 C 0.84636(19) 0.8111(3) 0.6021(2) 0.0402(5) Uani 1 1 d . .
H3A H 0.772643 0.803162 0.604515 0.048 Uiso 1 1 calc R .
H3B H 0.865571 0.870164 0.532660 0.048 Uiso 1 1 calc R .
C4 C 0.8846(3) 0.9076(3) 0.7047(3) 0.0549(7) Uani 1 1 d . .
H4A H 0.922258 1.007209 0.680029 0.066 Uiso 1 1 calc R .
H4B H 0.827488 0.945120 0.750668 0.066 Uiso 1 1 calc R .
C5 C 1.00538(17) 0.6506(3) 0.5990(2) 0.0396(5) Uani 1 1 d . .
H5A H 1.025897 0.713597 0.531643 0.048 Uiso 1 1 calc R .
H5B H 1.035430 0.538058 0.595116 0.048 Uiso 1 1 calc R .
C6 C 1.0419(2) 0.7419(4) 0.7057(2) 0.0489(6) Uani 1 1 d . .
H6A H 1.084662 0.666653 0.750520 0.059 Uiso 1 1 calc R .
H6B H 1.081784 0.840865 0.684703 0.059 Uiso 1 1 calc R .
B1 B 0.77364(18) 0.2816(3) 0.4689(2) 0.0356(5) Uani 1 1 d . .
H1C H 0.878(3) 0.990(5) -0.008(3) 0.043 Uiso 1 1 d R .
H1D H 0.925(2) 0.869(5) 0.046(3) 0.043 Uiso 1 1 d R .
N2 N 0.89219(13) 0.6370(2) 0.60333(16) 0.0306(3) Uani 1 1 d . .
H2 H 0.877(2) 0.582(4) 0.552(3) 0.037 Uiso 1 1 d R .
N1 N 0.95221(18) 0.7949(3) 0.77376(17) 0.0384(4) Uani 1 1 d . .
H1 H 0.965(3) 0.852(5) 0.837(3) 0.046 Uiso 1 1 d R .
F1 F 0.72816(12) 0.4312(2) 0.50732(17) 0.0533(4) Uani 1 1 d . .
F2 F 0.87853(11) 0.3026(3) 0.47857(18) 0.0557(4) Uani 1 1 d . .
F3 F 0.74114(18) 0.1490(2) 0.5365(2) 0.0697(6) Uani 1 1 d . .
F4 F 0.74706(17) 0.2541(3) 0.35716(19) 0.0687(5) Uani 1 1 d . .
B2 B 0.9090(2) 0.7631(3) 0.2909(2) 0.0369(5) Uani 1 1 d . .
F5 F 0.8554(11) 0.6568(17) 0.3541(10) 0.099(4) Uani 0.55(2) 1 d . P
F6 F 1.0100(5) 0.7541(14) 0.3249(7) 0.088(3) Uani 0.55(2) 1 d . P
F7 F 0.8822(9) 0.9262(7) 0.3080(7) 0.076(2) Uani 0.55(2) 1 d . P
F8 F 0.9017(2) 0.7169(3) 0.17684(17) 0.0738(6) Uani 1 1 d . .
F5' F 0.8835(14) 0.6276(15) 0.3578(10) 0.089(4) Uani 0.45(2) 1 d . P
F6' F 0.9978(11) 0.820(3) 0.3169(12) 0.143(6) Uani 0.45(2) 1 d . P
F7' F 0.8345(13) 0.881(2) 0.3067(10) 0.102(4) Uani 0.45(2) 1 d . P

loop_
_atom_site_aniso_label
_atom_site_aniso_U_11
_atom_site_aniso_U_22
_atom_site_aniso_U_33
_atom_site_aniso_U_23
_atom_site_aniso_U_13
_atom_site_aniso_U_12
O1 0.0802(14) 0.0509(11) 0.0388(9) -0.0034(9) 0.0003(10) 0.0151(10)
C1 0.0519(12) 0.0345(10) 0.0396(10) 0.0050(9) 0.0024(10) -0.0136(9)
C2 0.0712(18) 0.0533(15) 0.0293(10) 0.0062(10) 0.0047(11) -0.0216(13)
C3 0.0445(11) 0.0353(10) 0.0409(11) 0.0015(9) -0.0071(10) 0.0072(9)
C4 0.0784(19) 0.0356(12) 0.0507(14) -0.0100(12) -0.0115(14) 0.0141(12)
C5 0.0342(10) 0.0461(12) 0.0385(11) -0.0015(10) 0.0029(9) 0.0025(9)
C6 0.0367(11) 0.0734(17) 0.0364(11) 0.0027(12) -0.0071(10) -0.0109(11)
B1 0.0321(10) 0.0335(11) 0.0411(13) -0.0023(10) 0.0016(9) -0.0030(8)
N2 0.0345(8) 0.0295(8) 0.0280(8) -0.0019(7) -0.0030(7) -0.0036(6)
N1 0.0512(11) 0.0377(9) 0.0262(8) -0.0016(7) -0.0027(8) -0.0111(8)
F1 0.0489(8) 0.0416(8) 0.0694(11) -0.0091(7) -0.0007(8) 0.0059(6)
F2 0.0334(7) 0.0654(10) 0.0683(11) -0.0042(10) -0.0042(7) 0.0004(7)
F3 0.0768(12) 0.0487(10) 0.0838(14) 0.0234(10) 0.0092(11) -0.0108(9)
F4 0.0624(10) 0.0950(15) 0.0485(10) -0.0177(10) -0.0128(8) 0.0032(12)
B2 0.0441(13) 0.0323(11) 0.0343(12) 0.0020(9) -0.0014(10) -0.0025(10)
F5 0.121(6) 0.111(8) 0.064(4) 0.035(4) -0.015(4) -0.088(6)
F6 0.050(3) 0.143(6) 0.072(4) -0.027(4) -0.016(2) 0.027(4)
F7 0.093(5) 0.039(2) 0.096(4) -0.002(2) 0.008(4) 0.018(2)
F8 0.1088(17) 0.0781(14) 0.0345(9) -0.0057(9) -0.0064(9) 0.0079(12)
F5' 0.185(12) 0.043(3) 0.039(3) 0.010(2) -0.001(5) -0.027(5)
F6' 0.097(7) 0.193(12) 0.138(9) 0.059(8) -0.040(6) -0.111(8)
F7' 0.097(7) 0.106(8) 0.103(5) -0.031(6) -0.013(5) 0.054(6)

loop_
_atom_type_symbol
_atom_type_description
_atom_type_scat_dispersion_real
_atom_type_scat_dispersion_imag
_atom_type_scat_source
C C 0.0033 0.0016 'International Tables Vol C Tables 4.2.6.8 and 6.1.1.4'
H H 0.0000 0.0000 'International Tables Vol C Tables 4.2.6.8 and 6.1.1.4'
N N 0.0061 0.0033 'International Tables Vol C Tables 4.2.6.8 and 6.1.1.4'
F F 0.0171 0.0103 'International Tables Vol C Tables 4.2.6.8 and 6.1.1.4'
B B 0.0013 0.0007 'International Tables Vol C Tables 4.2.6.8 and 6.1.1.4'
O O 0.0106 0.0060 'International Tables Vol C Tables 4.2.6.8 and 6.1.1.4'

loop_
_geom_angle_atom_site_label_1
_geom_angle_atom_site_label_2
_geom_angle_atom_site_label_3
_geom_angle
H1C O1 H1D 105(4)
H1A C1 H1B 108.3
C2 C1 H1A 109.9
C2 C1 H1B 109.9
N2 C1 H1A 109.9
N2 C1 H1B 109.9
N2 C1 C2 108.83(18)
C1 C2 H2A 109.9
C1 C2 H2B 109.9
H2A C2 H2B 108.3
N1 C2 C1 108.9(2)
N1 C2 H2A 109.9
N1 C2 H2B 109.9
H3A C3 H3B 108.4
C4 C3 H3A 110.0
C4 C3 H3B 110.0
N2 C3 H3A 110.0
N2 C3 H3B 110.0
N2 C3 C4 108.58(19)
C3 C4 H4A 109.8
C3 C4 H4B 109.8
H4A C4 H4B 108.2
N1 C4 C3 109.4(2)
N1 C4 H4A 109.8
N1 C4 H4B 109.8
H5A C5 H5B 108.3
C6 C5 H5A 110.0
C6 C5 H5B 110.0
N2 C5 H5A 110.0
N2 C5 H5B 110.0
N2 C5 C6 108.68(19)
C5 C6 H6A 109.9
C5 C6 H6B 109.9
H6A C6 H6B 108.3
N1 C6 C5 108.99(19)
N1 C6 H6A 109.9
N1 C6 H6B 109.9
F2 B1 F1 107.3(2)
F3 B1 F1 108.7(2)
F3 B1 F2 110.5(2)
F4 B1 F1 109.4(2)
F4 B1 F2 110.4(2)
F4 B1 F3 110.6(2)
C1 N2 C3 110.08(19)
C1 N2 H2 107(2)
C3 N2 H2 114(2)
C5 N2 C1 110.58(18)
C5 N2 C3 109.55(17)
C5 N2 H2 106(2)
C2 N1 H1 105(2)
C4 N1 C2 110.2(2)
C4 N1 H1 106(2)
C6 N1 C2 109.4(2)
C6 N1 C4 110.3(2)
C6 N1 H1 116(2)
F5 B2 F6 108.4(7)
F5 B2 F7 112.3(7)
F5 B2 F8 109.7(5)
F5 B2 F5' 18.6(12)
F5 B2 F7' 88.3(10)
F6 B2 F8 109.3(4)
F7 B2 F6 104.8(5)
F7 B2 F8 112.0(4)
F7 B2 F5' 126.5(7)
F7 B2 F7' 31.0(6)
F5' B2 F6 91.7(8)
F5' B2 F8 109.4(5)
F6' B2 F5 124.8(8)
F6' B2 F6 23.4(9)
F6' B2 F7 82.5(9)
F6' B2 F8 112.5(7)
F6' B2 F5' 111.0(9)
F6' B2 F7' 112.6(9)
F7' B2 F6 133.2(7)
F7' B2 F8 105.0(5)
F7' B2 F5' 106.0(10)
F6' F6 B2 68.0(14)
B2 F7 F6' 47.2(4)
F7' F7 B2 75.5(10)
F7' F7 F6' 121.4(12)
B2 F6' F7 50.2(6)
F6 F6' B2 88.6(15)
F6 F6' F7 135.8(17)
F7 F7' B2 73.5(10)

loop_
_geom_bond_atom_site_label_1
_geom_bond_atom_site_label_2
_geom_bond_distance
O1 H1C 0.77(4)
O1 H1D 0.87(4)
C1 H1A 0.9700
C1 H1B 0.9700
C1 C2 1.512(4)
C1 N2 1.495(3)
C2 H2A 0.9700
C2 H2B 0.9700
C2 N1 1.497(3)
C3 H3A 0.9700
C3 H3B 0.9700
C3 C4 1.507(4)
C3 N2 1.496(3)
C4 H4A 0.9700
C4 H4B 0.9700
C4 N1 1.492(4)
C5 H5A 0.9700
C5 H5B 0.9700
C5 C6 1.519(4)
C5 N2 1.490(3)
C6 H6A 0.9700
C6 H6B 0.9700
C6 N1 1.481(4)
B1 F1 1.394(3)
B1 F2 1.391(3)
B1 F3 1.377(3)
B1 F4 1.373(3)
N2 H2 0.77(4)
N1 H1 0.88(4)
B2 F5 1.320(8)
B2 F6 1.386(7)
B2 F7 1.345(6)
B2 F8 1.388(3)
B2 F5' 1.365(12)
B2 F6' 1.285(9)
B2 F7' 1.358(9)
F6 F6' 0.55(2)
F7 F6' 1.735(17)
F7 F7' 0.722(14)

loop_
_geom_torsion_atom_site_label_1
_geom_torsion_atom_site_label_2
_geom_torsion_atom_site_label_3
_geom_torsion_atom_site_label_4
_geom_torsion
C1 C2 N1 C4 60.8(3)
C1 C2 N1 C6 -60.6(3)
C2 C1 N2 C3 -60.3(3)
C2 C1 N2 C5 60.9(3)
C3 C4 N1 C2 -59.3(3)
C3 C4 N1 C6 61.6(3)
C4 C3 N2 C1 61.9(3)
C4 C3 N2 C5 -59.9(3)
C5 C6 N1 C2 63.1(3)
C5 C6 N1 C4 -58.3(3)
C6 C5 N2 C1 -58.5(3)
C6 C5 N2 C3 63.0(3)
N2 C1 C2 N1 -0.9(3)
N2 C3 C4 N1 -1.7(3)
N2 C5 C6 N1 -3.4(3)
B2 F6 F6' F7 19(2)
B2 F7 F6' F6 -26(3)
F5 B2 F6 F6' -138(2)
F5 B2 F7 F6' 124.6(9)
F5 B2 F7 F7' -41.6(17)
F5 B2 F6' F6 50(3)
F5 B2 F6' F7 -112.1(10)
F5 B2 F7' F7 142.1(16)
F6 B2 F7 F6' 7.1(9)
F6 B2 F7 F7' -159.1(15)
F6 B2 F6' F7 -162(2)
F6 B2 F7' F7 28(2)
F7 B2 F6 F6' -18(2)
F7 B2 F6' F6 162(2)
F8 B2 F6 F6' 102(2)
F8 B2 F7 F6' -111.3(7)
F8 B2 F7 F7' 82.5(15)
F8 B2 F6' F6 -87(2)
F8 B2 F6' F7 110.8(6)
F8 B2 F7' F7 -107.9(14)
F5' B2 F6 F6' -147(2)
F5' B2 F7 F6' 110.6(10)
F5' B2 F7 F7' -55.7(18)
F5' B2 F6' F6 36(3)
F5' B2 F6' F7 -126.3(7)
F5' B2 F7' F7 136.3(15)
F6' B2 F7 F7' -166.3(17)
F6' B2 F7' F7 14.8(18)
F6' F7 F7' B2 -11.8(14)
F7' B2 F6 F6' -33(2)
F7' B2 F7 F6' 166.3(17)
F7' B2 F6' F6 155(2)
F7' B2 F6' F7 -7.6(10)
F7' F7 F6' B2 15.6(19)
F7' F7 F6' F6 -10(5)
